data_4304914
loop_
_publ_author_name
'Wai-Man Cheung'
'Ho-Yuen Ng'
'Ian D. Williams'
'Wa-Hung Leung'

_publ_section_title
;
Ruthenium Complexes with Tetraphenylimidodiphosphinate: Syntheses,
Structures, and Applications to Catalytic Organic Oxidation
;
_journal_name_full 'Inorganic Chemistry'
_journal_page_first 4383
_journal_page_last 4391
_journal_paper_doi 10.1021/ic800018d
_journal_volume 47
_journal_year 2008
_chemical_formula_sum 'C60 H50 Cl N O4 P4 Ru S'
_chemical_formula_weight 1141.47
_chemical_name_systematic
; 
 ? 
;
_space_group_IT_number 2
_symmetry_cell_setting triclinic
_symmetry_space_group_name_Hall '-P 1'
_symmetry_space_group_name_H-M 'P -1'
_atom_sites_solution_hydrogens geom
_atom_sites_solution_primary direct
_atom_sites_solution_secondary difmap
_audit_creation_method SHELXL-97
_cell_angle_alpha 78.641(2)
_cell_angle_beta 72.408(2)
_cell_angle_gamma 63.987(2)
_cell_formula_units_Z 2
_cell_length_a 12.0580(11)
_cell_length_b 12.8985(12)
_cell_length_c 19.6961(19)
_cell_measurement_reflns_used 8140
_cell_measurement_temperature 100(2)
_cell_measurement_theta_max 28.36
_cell_measurement_theta_min 2.44
_cell_volume 2616.8(4)
_computing_structure_refinement 'SHELXL-97 (Sheldrick, 1997)'
_computing_structure_solution 'SHELXS-97 (Sheldrick, 1990)'
_diffrn_ambient_temperature 100(2)
_diffrn_measured_fraction_theta_full 0.964
_diffrn_measured_fraction_theta_max 0.964
_diffrn_radiation_monochromator graphite
_diffrn_radiation_source 'fine-focus sealed tube'
_diffrn_radiation_type MoK\a
_diffrn_radiation_wavelength 0.71073
_diffrn_reflns_av_R_equivalents 0.0262
_diffrn_reflns_av_sigmaI/netI 0.0459
_diffrn_reflns_limit_h_max 14
_diffrn_reflns_limit_h_min -13
_diffrn_reflns_limit_k_max 13
_diffrn_reflns_limit_k_min -15
_diffrn_reflns_limit_l_max 23
_diffrn_reflns_limit_l_min -23
_diffrn_reflns_number 13717
_diffrn_reflns_theta_full 25.00
_diffrn_reflns_theta_max 25.00
_diffrn_reflns_theta_min 1.76
_exptl_absorpt_coefficient_mu 0.563
_exptl_absorpt_correction_T_max 1.00
_exptl_absorpt_correction_T_min 0.71
_exptl_absorpt_correction_type multi-scan
_exptl_absorpt_process_details SADABS
_exptl_crystal_colour orange
_exptl_crystal_density_diffrn 1.449
_exptl_crystal_density_method 'not measured'
_exptl_crystal_description block
_exptl_crystal_F_000 1172
_exptl_crystal_size_max 0.40
_exptl_crystal_size_mid 0.38
_exptl_crystal_size_min 0.35
_refine_diff_density_max 0.953
_refine_diff_density_min -0.534
_refine_diff_density_rms 0.070
_refine_ls_extinction_method none
_refine_ls_goodness_of_fit_ref 1.020
_refine_ls_hydrogen_treatment constr
_refine_ls_matrix_type full
_refine_ls_number_parameters 649
_refine_ls_number_reflns 8880
_refine_ls_number_restraints 0
_refine_ls_restrained_S_all 1.020
_refine_ls_R_factor_all 0.0417
_refine_ls_R_factor_gt 0.0366
_refine_ls_shift/su_max 0.001
_refine_ls_shift/su_mean 0.000
_refine_ls_structure_factor_coef Fsqd
_refine_ls_weighting_details 'calc w=1/[\s^2^(Fo^2^)+(0.0515P)^2^+0.5098P] where P=(Fo^2^+2Fc^2^)/3'
_refine_ls_weighting_scheme calc
_refine_ls_wR_factor_gt 0.0889
_refine_ls_wR_factor_ref 0.0914
_reflns_number_gt 7928
_reflns_number_total 8880
_reflns_threshold_expression >2sigma(I)
_cod_data_source_file ic800018d-file002.cif
_cod_data_source_block wai71
_cod_depositor_comments
;
The following automatic conversions were performed:
'_symmetry_cell_setting' value 'Triclinic' changed to 'triclinic'
according to '/home/saulius/struct/CIF-dictionaries/cif_core.dic'
dictionary named 'cif_core.dic' version 2.4.1 from 2010-06-29.

Automatic conversion script
Id: cif_fix_enum 1527 2010-12-29 10:47:43Z saulius 
;
_cod_database_code 4304914

loop_
_symmetry_equiv_pos_as_xyz
'x, y, z'
'-x, -y, -z'

loop_
_atom_site_label
_atom_site_type_symbol
_atom_site_fract_x
_atom_site_fract_y
_atom_site_fract_z
_atom_site_U_iso_or_equiv
_atom_site_adp_type
_atom_site_occupancy
_atom_site_symmetry_multiplicity
_atom_site_calc_flag
_atom_site_refinement_flags
_atom_site_disorder_assembly
_atom_site_disorder_group
Ru1 Ru 0.207117(18) 0.426319(16) 0.243107(9) 0.01628(7) Uani 1 1 d . . .
Cl1 Cl 0.20841(6) 0.36429(6) 0.36381(3) 0.02595(15) Uani 1 1 d . . .
S1 S 0.20328(6) 0.47221(6) 0.13348(3) 0.02228(14) Uani 1 1 d . . .
P1 P 0.30478(6) 0.15139(6) 0.21125(3) 0.02057(15) Uani 1 1 d . . .
P2 P 0.49514(6) 0.21934(6) 0.21194(3) 0.02009(15) Uani 1 1 d . . .
P3 P 0.24681(6) 0.58610(5) 0.24713(3) 0.01919(14) Uani 1 1 d . . .
P4 P -0.01487(6) 0.49035(6) 0.28306(3) 0.02010(15) Uani 1 1 d . . .
O1 O 0.19829(16) 0.26506(14) 0.23618(9) 0.0219(4) Uani 1 1 d . . .
O2 O 0.40827(16) 0.34603(15) 0.22266(9) 0.0217(4) Uani 1 1 d . . .
O3 O 0.14970(19) 0.58795(17) 0.10273(10) 0.0331(5) Uani 1 1 d . . .
O4 O 0.2533(2) 0.38445(18) 0.08480(10) 0.0403(5) Uani 1 1 d . . .
N1 N 0.4447(2) 0.14655(19) 0.18220(11) 0.0256(5) Uani 1 1 d . . .
C1 C 0.3009(3) 0.0409(2) 0.28381(14) 0.0257(6) Uani 1 1 d . . .
C2 C 0.2290(3) 0.0728(3) 0.35196(15) 0.0362(7) Uani 1 1 d . . .
H2A H 0.1760 0.1518 0.3602 0.043 Uiso 1 1 calc R . .
C3 C 0.2357(4) -0.0127(3) 0.40831(17) 0.0500(9) Uani 1 1 d . . .
H3A H 0.1867 0.0084 0.4552 0.060 Uiso 1 1 calc R . .
C4 C 0.3121(3) -0.1267(3) 0.39683(17) 0.0446(8) Uani 1 1 d . . .
H4A H 0.3166 -0.1839 0.4357 0.054 Uiso 1 1 calc R . .
C5 C 0.3826(3) -0.1584(3) 0.32867(18) 0.0418(8) Uani 1 1 d . . .
H5A H 0.4347 -0.2375 0.3205 0.050 Uiso 1 1 calc R . .
C6 C 0.3770(3) -0.0744(2) 0.27242(16) 0.0316(6) Uani 1 1 d . . .
H6A H 0.4257 -0.0960 0.2256 0.038 Uiso 1 1 calc R . .
C7 C 0.2722(3) 0.1077(2) 0.14035(14) 0.0258(6) Uani 1 1 d . . .
C8 C 0.1672(3) 0.0805(3) 0.15481(17) 0.0384(7) Uani 1 1 d . . .
H8A H 0.1167 0.0802 0.2023 0.046 Uiso 1 1 calc R . .
C9 C 0.1363(3) 0.0541(3) 0.1004(2) 0.0526(9) Uani 1 1 d . . .
H9A H 0.0643 0.0361 0.1104 0.063 Uiso 1 1 calc R . .
C10 C 0.2103(4) 0.0536(3) 0.03135(18) 0.0494(9) Uani 1 1 d . . .
H10A H 0.1887 0.0359 -0.0062 0.059 Uiso 1 1 calc R . .
C11 C 0.3142(3) 0.0788(3) 0.01705(16) 0.0420(8) Uani 1 1 d . . .
H11A H 0.3651 0.0781 -0.0304 0.050 Uiso 1 1 calc R . .
C12 C 0.3458(3) 0.1052(2) 0.07151(14) 0.0326(6) Uani 1 1 d . . .
H12A H 0.4188 0.1218 0.0612 0.039 Uiso 1 1 calc R . .
C13 C 0.5393(2) 0.1527(2) 0.29491(14) 0.0261(6) Uani 1 1 d . . .
C14 C 0.5357(3) 0.2185(3) 0.34346(14) 0.0336(7) Uani 1 1 d . . .
H14A H 0.5095 0.2997 0.3336 0.040 Uiso 1 1 calc R . .
C15 C 0.5706(3) 0.1656(3) 0.40715(15) 0.0456(9) Uani 1 1 d . . .
H15A H 0.5692 0.2107 0.4404 0.055 Uiso 1 1 calc R . .
C16 C 0.6069(4) 0.0488(4) 0.42169(19) 0.0614(12) Uani 1 1 d . . .
H16A H 0.6305 0.0127 0.4651 0.074 Uiso 1 1 calc R . .
C17 C 0.6091(4) -0.0158(4) 0.3740(2) 0.0701(13) Uani 1 1 d . . .
H17A H 0.6332 -0.0967 0.3847 0.084 Uiso 1 1 calc R . .
C18 C 0.5768(3) 0.0348(3) 0.30968(19) 0.0467(9) Uani 1 1 d . . .
H18A H 0.5806 -0.0112 0.2762 0.056 Uiso 1 1 calc R . .
C19 C 0.6383(2) 0.2193(2) 0.14841(13) 0.0239(6) Uani 1 1 d . . .
C20 C 0.7202(3) 0.2498(3) 0.16751(15) 0.0404(8) Uani 1 1 d . . .
H20A H 0.7070 0.2612 0.2160 0.049 Uiso 1 1 calc R . .
C21 C 0.8205(3) 0.2640(3) 0.11720(16) 0.0449(8) Uani 1 1 d . . .
H21A H 0.8760 0.2854 0.1311 0.054 Uiso 1 1 calc R . .
C22 C 0.8415(3) 0.2476(3) 0.04713(15) 0.0375(7) Uani 1 1 d . . .
H22A H 0.9118 0.2567 0.0126 0.045 Uiso 1 1 calc R . .
C23 C 0.7609(3) 0.2182(3) 0.02735(16) 0.0476(9) Uani 1 1 d . . .
H23A H 0.7737 0.2087 -0.0214 0.057 Uiso 1 1 calc R . .
C24 C 0.6607(3) 0.2023(3) 0.07772(15) 0.0412(8) Uani 1 1 d . . .
H24A H 0.6066 0.1793 0.0636 0.049 Uiso 1 1 calc R . .
C25 C 0.3475(3) 0.5568(2) 0.30817(14) 0.0243(6) Uani 1 1 d . . .
C26 C 0.2990(3) 0.5556(3) 0.38184(15) 0.0336(7) Uani 1 1 d . . .
H26A H 0.2110 0.5730 0.4014 0.040 Uiso 1 1 calc R . .
C27 C 0.3777(3) 0.5292(3) 0.42681(16) 0.0416(8) Uani 1 1 d . . .
H27A H 0.3431 0.5303 0.4770 0.050 Uiso 1 1 calc R . .
C28 C 0.5059(3) 0.5012(3) 0.39934(17) 0.0433(8) Uani 1 1 d . . .
H28A H 0.5596 0.4821 0.4306 0.052 Uiso 1 1 calc R . .
C29 C 0.5564(3) 0.5009(3) 0.32681(17) 0.0387(7) Uani 1 1 d . . .
H29A H 0.6448 0.4815 0.3078 0.046 Uiso 1 1 calc R . .
C30 C 0.4765(3) 0.5292(2) 0.28111(15) 0.0295(6) Uani 1 1 d . . .
H30A H 0.5112 0.5295 0.2309 0.035 Uiso 1 1 calc R . .
C31 C 0.3448(2) 0.6270(2) 0.16416(13) 0.0234(5) Uani 1 1 d . . .
C32 C 0.4352(3) 0.5457(2) 0.11717(13) 0.0253(6) Uani 1 1 d . . .
H32A H 0.4384 0.4696 0.1235 0.030 Uiso 1 1 calc R . .
C33 C 0.5211(3) 0.5746(3) 0.06086(14) 0.0323(6) Uani 1 1 d . . .
H33A H 0.5840 0.5183 0.0291 0.039 Uiso 1 1 calc R . .
C34 C 0.5142(3) 0.6864(3) 0.05137(15) 0.0359(7) Uani 1 1 d . . .
H34A H 0.5718 0.7071 0.0124 0.043 Uiso 1 1 calc R . .
C35 C 0.4252(3) 0.7670(3) 0.09758(15) 0.0350(7) Uani 1 1 d . . .
H35A H 0.4224 0.8430 0.0910 0.042 Uiso 1 1 calc R . .
C36 C 0.3391(3) 0.7392(2) 0.15387(14) 0.0282(6) Uani 1 1 d . . .
H36A H 0.2764 0.7961 0.1853 0.034 Uiso 1 1 calc R . .
C37 C 0.1162(3) 0.7262(2) 0.26775(14) 0.0257(6) Uani 1 1 d . . .
C38 C 0.0227(3) 0.7655(3) 0.22957(17) 0.0358(7) Uani 1 1 d . . .
H38A H 0.0268 0.7181 0.1968 0.043 Uiso 1 1 calc R . .
C39 C -0.0753(3) 0.8732(3) 0.2397(2) 0.0569(10) Uani 1 1 d . . .
H39A H -0.1384 0.9002 0.2135 0.068 Uiso 1 1 calc R . .
C40 C -0.0831(3) 0.9417(3) 0.2870(3) 0.0678(12) Uani 1 1 d . . .
H40A H -0.1526 1.0150 0.2946 0.081 Uiso 1 1 calc R . .
C41 C 0.0097(3) 0.9048(3) 0.3238(2) 0.0572(10) Uani 1 1 d . . .
H41A H 0.0052 0.9536 0.3558 0.069 Uiso 1 1 calc R . .
C42 C 0.1097(3) 0.7970(3) 0.31447(16) 0.0375(7) Uani 1 1 d . . .
H42A H 0.1735 0.7718 0.3400 0.045 Uiso 1 1 calc R . .
C43 C -0.1112(2) 0.5919(2) 0.35185(13) 0.0225(5) Uani 1 1 d . . .
C44 C -0.0562(3) 0.6227(2) 0.39255(13) 0.0271(6) Uani 1 1 d . . .
H44A H 0.0332 0.6009 0.3797 0.033 Uiso 1 1 calc R . .
C45 C -0.1304(3) 0.6850(2) 0.45170(14) 0.0323(6) Uani 1 1 d . . .
H45A H -0.0916 0.7062 0.4789 0.039 Uiso 1 1 calc R . .
C46 C -0.2588(3) 0.7164(2) 0.47135(14) 0.0323(7) Uani 1 1 d . . .
H46A H -0.3092 0.7586 0.5123 0.039 Uiso 1 1 calc R . .
C47 C -0.3151(3) 0.6863(2) 0.43102(15) 0.0340(7) Uani 1 1 d . . .
H47A H -0.4046 0.7087 0.4442 0.041 Uiso 1 1 calc R . .
C48 C -0.2429(3) 0.6247(2) 0.37246(14) 0.0283(6) Uani 1 1 d . . .
H48A H -0.2825 0.6041 0.3455 0.034 Uiso 1 1 calc R . .
C49 C -0.0615(2) 0.3710(2) 0.32940(13) 0.0239(6) Uani 1 1 d . . .
C50 C -0.0675(3) 0.3462(3) 0.40257(15) 0.0333(7) Uani 1 1 d . . .
H50A H -0.0451 0.3890 0.4262 0.040 Uiso 1 1 calc R . .
C51 C -0.1052(3) 0.2609(3) 0.44062(16) 0.0387(7) Uani 1 1 d . . .
H51A H -0.1071 0.2444 0.4900 0.046 Uiso 1 1 calc R . .
C52 C -0.1402(3) 0.1994(3) 0.40774(17) 0.0404(8) Uani 1 1 d . . .
H52A H -0.1668 0.1407 0.4341 0.048 Uiso 1 1 calc R . .
C53 C -0.1361(3) 0.2242(3) 0.33611(18) 0.0444(8) Uani 1 1 d . . .
H53A H -0.1609 0.1827 0.3130 0.053 Uiso 1 1 calc R . .
C54 C -0.0963(3) 0.3087(2) 0.29735(16) 0.0325(6) Uani 1 1 d . . .
H54A H -0.0930 0.3237 0.2477 0.039 Uiso 1 1 calc R . .
C55 C -0.0944(3) 0.5462(3) 0.20922(14) 0.0289(6) Uani 1 1 d . . .
C56 C -0.0557(3) 0.4752(3) 0.15421(14) 0.0358(7) Uani 1 1 d . . .
H56A H 0.0046 0.3974 0.1576 0.043 Uiso 1 1 calc R . .
C57 C -0.1051(4) 0.5177(4) 0.09472(17) 0.0543(10) Uani 1 1 d . . .
H57A H -0.0806 0.4684 0.0580 0.065 Uiso 1 1 calc R . .
C58 C -0.1899(4) 0.6315(4) 0.0885(2) 0.0672(12) Uani 1 1 d . . .
H58A H -0.2220 0.6609 0.0470 0.081 Uiso 1 1 calc R . .
C59 C -0.2278(4) 0.7017(4) 0.1420(2) 0.0626(11) Uani 1 1 d . . .
H59A H -0.2869 0.7798 0.1377 0.075 Uiso 1 1 calc R . .
C60 C -0.1809(3) 0.6605(3) 0.20287(17) 0.0401(7) Uani 1 1 d . . .
H60A H -0.2078 0.7100 0.2399 0.048 Uiso 1 1 calc R . .

loop_
_atom_site_aniso_label
_atom_site_aniso_U_11
_atom_site_aniso_U_22
_atom_site_aniso_U_33
_atom_site_aniso_U_23
_atom_site_aniso_U_13
_atom_site_aniso_U_12
Ru1 0.01271(12) 0.01796(11) 0.01731(11) -0.00129(8) -0.00383(8) -0.00537(8)
Cl1 0.0251(4) 0.0320(3) 0.0206(3) 0.0020(3) -0.0072(3) -0.0120(3)
S1 0.0210(3) 0.0273(3) 0.0190(3) -0.0005(2) -0.0046(3) -0.0110(3)
P1 0.0169(4) 0.0200(3) 0.0254(3) -0.0032(3) -0.0049(3) -0.0075(3)
P2 0.0135(3) 0.0205(3) 0.0243(3) -0.0015(3) -0.0045(3) -0.0052(3)
P3 0.0153(3) 0.0198(3) 0.0218(3) -0.0030(3) -0.0040(3) -0.0063(3)
P4 0.0149(3) 0.0233(3) 0.0222(3) -0.0013(3) -0.0050(3) -0.0078(3)
O1 0.0182(10) 0.0199(9) 0.0280(9) -0.0029(7) -0.0040(7) -0.0085(8)
O2 0.0148(9) 0.0230(9) 0.0271(9) -0.0005(7) -0.0065(7) -0.0072(8)
O3 0.0334(12) 0.0355(11) 0.0295(10) 0.0075(8) -0.0125(9) -0.0141(9)
O4 0.0491(14) 0.0416(12) 0.0252(10) -0.0092(9) -0.0030(9) -0.0152(11)
N1 0.0172(12) 0.0263(12) 0.0315(12) -0.0069(9) -0.0028(9) -0.0073(10)
C1 0.0243(15) 0.0263(14) 0.0318(14) 0.0032(11) -0.0141(12) -0.0126(12)
C2 0.0365(18) 0.0288(15) 0.0353(16) 0.0014(12) -0.0044(14) -0.0105(14)
C3 0.059(2) 0.051(2) 0.0365(17) 0.0074(15) -0.0075(16) -0.0264(19)
C4 0.051(2) 0.0414(19) 0.0442(19) 0.0144(15) -0.0182(16) -0.0242(17)
C5 0.041(2) 0.0262(15) 0.064(2) 0.0073(14) -0.0250(17) -0.0146(14)
C6 0.0306(17) 0.0287(15) 0.0384(16) -0.0012(12) -0.0109(13) -0.0134(13)
C7 0.0243(15) 0.0214(13) 0.0330(14) -0.0024(11) -0.0121(12) -0.0071(11)
C8 0.0280(17) 0.0437(18) 0.0482(18) -0.0129(14) -0.0106(14) -0.0139(14)
C9 0.039(2) 0.056(2) 0.075(3) -0.0215(19) -0.0273(19) -0.0151(17)
C10 0.057(2) 0.0441(19) 0.052(2) -0.0124(16) -0.0342(19) -0.0078(17)
C11 0.056(2) 0.0385(18) 0.0307(16) -0.0018(13) -0.0169(15) -0.0142(16)
C12 0.0400(18) 0.0251(14) 0.0319(15) 0.0005(12) -0.0099(13) -0.0129(13)
C13 0.0156(14) 0.0302(15) 0.0288(14) 0.0044(11) -0.0061(11) -0.0083(12)
C14 0.0252(16) 0.0391(17) 0.0283(14) -0.0009(12) -0.0062(12) -0.0066(13)
C15 0.0241(17) 0.080(3) 0.0253(15) -0.0047(16) -0.0048(13) -0.0147(17)
C16 0.047(2) 0.092(3) 0.051(2) 0.039(2) -0.0309(18) -0.039(2)
C17 0.076(3) 0.058(2) 0.096(3) 0.047(2) -0.061(3) -0.040(2)
C18 0.044(2) 0.0354(18) 0.071(2) 0.0140(16) -0.0347(18) -0.0188(16)
C19 0.0182(14) 0.0234(13) 0.0277(13) -0.0019(11) -0.0037(11) -0.0078(11)
C20 0.0364(19) 0.066(2) 0.0292(15) -0.0105(14) -0.0015(13) -0.0314(17)
C21 0.0340(19) 0.075(2) 0.0397(17) -0.0076(16) -0.0053(14) -0.0360(18)
C22 0.0243(16) 0.0493(19) 0.0368(16) 0.0015(14) -0.0022(13) -0.0185(15)
C23 0.043(2) 0.080(3) 0.0258(15) -0.0074(16) -0.0001(14) -0.035(2)
C24 0.0361(19) 0.069(2) 0.0298(15) -0.0070(15) -0.0045(13) -0.0320(17)
C25 0.0233(15) 0.0250(13) 0.0303(14) -0.0025(11) -0.0104(11) -0.0122(12)
C26 0.0326(17) 0.0431(17) 0.0315(15) -0.0018(13) -0.0089(13) -0.0207(14)
C27 0.050(2) 0.056(2) 0.0331(16) -0.0008(14) -0.0196(15) -0.0299(17)
C28 0.044(2) 0.049(2) 0.0506(19) -0.0025(15) -0.0306(16) -0.0180(16)
C29 0.0261(17) 0.0394(17) 0.056(2) -0.0106(15) -0.0188(15) -0.0100(14)
C30 0.0243(16) 0.0298(15) 0.0369(15) -0.0062(12) -0.0127(12) -0.0083(12)
C31 0.0199(14) 0.0269(14) 0.0238(13) -0.0013(11) -0.0054(11) -0.0101(11)
C32 0.0249(15) 0.0280(14) 0.0234(13) -0.0002(11) -0.0048(11) -0.0126(12)
C33 0.0272(16) 0.0393(17) 0.0263(14) -0.0038(12) 0.0002(12) -0.0137(13)
C34 0.0327(18) 0.0408(17) 0.0331(15) 0.0055(13) -0.0014(13) -0.0216(15)
C35 0.0316(17) 0.0295(15) 0.0427(17) 0.0037(13) -0.0068(14) -0.0155(14)
C36 0.0246(15) 0.0257(14) 0.0318(14) -0.0003(11) -0.0045(12) -0.0103(12)
C37 0.0205(14) 0.0188(13) 0.0350(14) -0.0019(11) -0.0023(11) -0.0085(11)
C38 0.0264(17) 0.0278(15) 0.0543(18) -0.0036(13) -0.0138(14) -0.0092(13)
C39 0.0288(19) 0.0330(18) 0.109(3) -0.0133(19) -0.027(2) -0.0021(15)
C40 0.026(2) 0.0344(19) 0.136(4) -0.033(2) -0.018(2) 0.0031(15)
C41 0.039(2) 0.0399(19) 0.092(3) -0.0380(19) -0.0022(19) -0.0104(16)
C42 0.0321(18) 0.0332(16) 0.0502(18) -0.0154(14) -0.0050(14) -0.0142(14)
C43 0.0157(13) 0.0235(13) 0.0241(13) 0.0006(10) -0.0020(10) -0.0071(11)
C44 0.0200(15) 0.0323(15) 0.0254(13) 0.0010(11) -0.0056(11) -0.0087(12)
C45 0.0344(18) 0.0335(16) 0.0254(14) -0.0059(12) -0.0088(12) -0.0079(13)
C46 0.0259(16) 0.0316(15) 0.0222(13) -0.0014(11) -0.0015(12) 0.0006(12)
C47 0.0183(15) 0.0329(16) 0.0377(16) -0.0001(13) 0.0009(12) -0.0049(13)
C48 0.0196(15) 0.0279(14) 0.0356(15) -0.0048(12) -0.0046(12) -0.0084(12)
C49 0.0132(13) 0.0251(13) 0.0298(14) -0.0008(11) -0.0032(11) -0.0064(11)
C50 0.0330(17) 0.0396(17) 0.0318(15) 0.0011(13) -0.0072(13) -0.0208(14)
C51 0.0324(18) 0.0415(18) 0.0352(16) 0.0052(13) -0.0012(13) -0.0168(15)
C52 0.0340(18) 0.0305(16) 0.0518(19) 0.0023(14) -0.0002(15) -0.0175(14)
C53 0.046(2) 0.0363(17) 0.060(2) -0.0059(15) -0.0111(17) -0.0253(16)
C54 0.0310(17) 0.0309(15) 0.0378(16) -0.0060(12) -0.0078(13) -0.0137(13)
C55 0.0211(15) 0.0385(16) 0.0315(14) 0.0062(12) -0.0119(12) -0.0161(13)
C56 0.0356(18) 0.056(2) 0.0289(15) -0.0019(14) -0.0101(13) -0.0300(16)
C57 0.065(3) 0.088(3) 0.0353(17) 0.0012(18) -0.0179(17) -0.052(2)
C58 0.066(3) 0.102(4) 0.050(2) 0.022(2) -0.041(2) -0.042(3)
C59 0.048(2) 0.073(3) 0.061(2) 0.022(2) -0.035(2) -0.017(2)
C60 0.0288(17) 0.0446(18) 0.0439(17) 0.0056(14) -0.0163(14) -0.0111(15)

loop_
_atom_type_symbol
_atom_type_description
_atom_type_scat_dispersion_real
_atom_type_scat_dispersion_imag
_atom_type_scat_source
C C 0.0033 0.0016 'International Tables Vol C Tables 4.2.6.8 and 6.1.1.4'
H H 0.0000 0.0000 'International Tables Vol C Tables 4.2.6.8 and 6.1.1.4'
N N 0.0061 0.0033 'International Tables Vol C Tables 4.2.6.8 and 6.1.1.4'
O O 0.0106 0.0060 'International Tables Vol C Tables 4.2.6.8 and 6.1.1.4'
P P 0.1023 0.0942 'International Tables Vol C Tables 4.2.6.8 and 6.1.1.4'
S S 0.1246 0.1234 'International Tables Vol C Tables 4.2.6.8 and 6.1.1.4'
Cl Cl 0.1484 0.1585 'International Tables Vol C Tables 4.2.6.8 and 6.1.1.4'
Ru Ru -1.2594 0.8363 'International Tables Vol C Tables 4.2.6.8 and 6.1.1.4'

loop_
_geom_angle_atom_site_label_1
_geom_angle_atom_site_label_2
_geom_angle_atom_site_label_3
_geom_angle
_geom_angle_site_symmetry_1
_geom_angle_site_symmetry_3
_geom_angle_publ_flag
O2 Ru1 S1 94.94(5) . . ?
O2 Ru1 O1 91.35(6) . . ?
S1 Ru1 O1 89.72(5) . . ?
O2 Ru1 P3 80.80(5) . . ?
S1 Ru1 P3 90.83(2) . . ?
O1 Ru1 P3 172.15(5) . . ?
O2 Ru1 P4 169.76(5) . . ?
S1 Ru1 P4 93.69(2) . . ?
O1 Ru1 P4 83.17(5) . . ?
P3 Ru1 P4 104.61(2) . . ?
O2 Ru1 Cl1 85.75(5) . . ?
S1 Ru1 Cl1 175.94(2) . . ?
O1 Ru1 Cl1 86.27(5) . . ?
P3 Ru1 Cl1 93.23(2) . . ?
P4 Ru1 Cl1 85.27(2) . . ?
O4 S1 O3 114.66(12) . . ?
O4 S1 Ru1 120.37(9) . . ?
O3 S1 Ru1 124.95(9) . . ?
O1 P1 N1 117.75(11) . . ?
O1 P1 C7 109.61(11) . . ?
N1 P1 C7 106.18(12) . . ?
O1 P1 C1 107.86(12) . . ?
N1 P1 C1 109.92(12) . . ?
C7 P1 C1 104.76(12) . . ?
O2 P2 N1 117.24(11) . . ?
O2 P2 C19 105.51(11) . . ?
N1 P2 C19 107.73(12) . . ?
O2 P2 C13 107.66(11) . . ?
N1 P2 C13 111.70(12) . . ?
C19 P2 C13 106.32(12) . . ?
C37 P3 C25 105.80(12) . . ?
C37 P3 C31 100.60(12) . . ?
C25 P3 C31 99.67(12) . . ?
C37 P3 Ru1 120.75(9) . . ?
C25 P3 Ru1 112.00(8) . . ?
C31 P3 Ru1 115.39(9) . . ?
C43 P4 C55 105.54(13) . . ?
C43 P4 C49 96.66(12) . . ?
C55 P4 C49 104.93(12) . . ?
C43 P4 Ru1 123.37(8) . . ?
C55 P4 Ru1 112.45(9) . . ?
C49 P4 Ru1 111.55(8) . . ?
P1 O1 Ru1 129.49(10) . . ?
P2 O2 Ru1 128.24(10) . . ?
P1 N1 P2 123.47(14) . . ?
C6 C1 C2 120.0(2) . . ?
C6 C1 P1 120.1(2) . . ?
C2 C1 P1 119.8(2) . . ?
C1 C2 C3 119.0(3) . . ?
C4 C3 C2 120.8(3) . . ?
C3 C4 C5 120.1(3) . . ?
C4 C5 C6 119.7(3) . . ?
C1 C6 C5 120.5(3) . . ?
C12 C7 C8 119.0(3) . . ?
C12 C7 P1 121.5(2) . . ?
C8 C7 P1 119.5(2) . . ?
C9 C8 C7 120.2(3) . . ?
C8 C9 C10 120.0(3) . . ?
C11 C10 C9 120.1(3) . . ?
C10 C11 C12 120.2(3) . . ?
C7 C12 C11 120.5(3) . . ?
C14 C13 C18 119.8(3) . . ?
C14 C13 P2 120.7(2) . . ?
C18 C13 P2 119.6(2) . . ?
C13 C14 C15 119.9(3) . . ?
C16 C15 C14 120.0(3) . . ?
C17 C16 C15 120.0(3) . . ?
C16 C17 C18 120.9(3) . . ?
C13 C18 C17 119.4(3) . . ?
C20 C19 C24 118.4(3) . . ?
C20 C19 P2 120.5(2) . . ?
C24 C19 P2 120.7(2) . . ?
C21 C20 C19 120.6(3) . . ?
C22 C21 C20 120.7(3) . . ?
C23 C22 C21 119.4(3) . . ?
C22 C23 C24 120.4(3) . . ?
C23 C24 C19 120.6(3) . . ?
C30 C25 C26 118.5(2) . . ?
C30 C25 P3 119.7(2) . . ?
C26 C25 P3 121.6(2) . . ?
C27 C26 C25 120.6(3) . . ?
C28 C27 C26 120.4(3) . . ?
C29 C28 C27 120.2(3) . . ?
C28 C29 C30 119.5(3) . . ?
C25 C30 C29 120.8(3) . . ?
C32 C31 C36 119.6(2) . . ?
C32 C31 P3 121.4(2) . . ?
C36 C31 P3 118.4(2) . . ?
C31 C32 C33 120.4(3) . . ?
C34 C33 C32 119.3(3) . . ?
C35 C34 C33 120.5(3) . . ?
C34 C35 C36 120.7(3) . . ?
C35 C36 C31 119.5(3) . . ?
C42 C37 C38 119.4(3) . . ?
C42 C37 P3 124.0(2) . . ?
C38 C37 P3 116.5(2) . . ?
C39 C38 C37 119.6(3) . . ?
C40 C39 C38 120.9(3) . . ?
C39 C40 C41 119.9(3) . . ?
C40 C41 C42 120.5(3) . . ?
C37 C42 C41 119.7(3) . . ?
C44 C43 C48 118.3(2) . . ?
C44 C43 P4 121.5(2) . . ?
C48 C43 P4 119.4(2) . . ?
C45 C44 C43 120.5(3) . . ?
C46 C45 C44 120.7(3) . . ?
C45 C46 C47 119.4(3) . . ?
C48 C47 C46 120.5(3) . . ?
C47 C48 C43 120.6(3) . . ?
C54 C49 C50 117.8(2) . . ?
C54 C49 P4 124.0(2) . . ?
C50 C49 P4 118.1(2) . . ?
C51 C50 C49 121.0(3) . . ?
C50 C51 C52 120.5(3) . . ?
C53 C52 C51 118.9(3) . . ?
C52 C53 C54 120.8(3) . . ?
C49 C54 C53 121.0(3) . . ?
C60 C55 C56 119.3(3) . . ?
C60 C55 P4 121.9(2) . . ?
C56 C55 P4 118.4(2) . . ?
C57 C56 C55 120.1(3) . . ?
C58 C57 C56 120.3(4) . . ?
C59 C58 C57 120.0(3) . . ?
C58 C59 C60 120.8(4) . . ?
C59 C60 C55 119.5(3) . . ?

loop_
_geom_bond_atom_site_label_1
_geom_bond_atom_site_label_2
_geom_bond_distance
_geom_bond_site_symmetry_2
_geom_bond_publ_flag
Ru1 O2 2.1185(17) . ?
Ru1 S1 2.1326(6) . ?
Ru1 O1 2.1613(16) . ?
Ru1 P3 2.3314(7) . ?
Ru1 P4 2.3473(7) . ?
Ru1 Cl1 2.3568(6) . ?
S1 O4 1.429(2) . ?
S1 O3 1.431(2) . ?
P1 O1 1.5135(18) . ?
P1 N1 1.586(2) . ?
P1 C7 1.804(3) . ?
P1 C1 1.815(3) . ?
P2 O2 1.5209(18) . ?
P2 N1 1.590(2) . ?
P2 C19 1.800(3) . ?
P2 C13 1.806(3) . ?
P3 C37 1.821(3) . ?
P3 C25 1.834(3) . ?
P3 C31 1.840(3) . ?
P4 C43 1.820(3) . ?
P4 C55 1.838(3) . ?
P4 C49 1.847(3) . ?
C1 C6 1.383(4) . ?
C1 C2 1.387(4) . ?
C2 C3 1.396(4) . ?
C3 C4 1.371(5) . ?
C4 C5 1.383(5) . ?
C5 C6 1.384(4) . ?
C7 C12 1.375(4) . ?
C7 C8 1.393(4) . ?
C8 C9 1.378(4) . ?
C9 C10 1.382(5) . ?
C10 C11 1.365(5) . ?
C11 C12 1.385(4) . ?
C13 C14 1.378(4) . ?
C13 C18 1.379(4) . ?
C14 C15 1.395(4) . ?
C15 C16 1.369(5) . ?
C16 C17 1.361(6) . ?
C17 C18 1.389(5) . ?
C19 C20 1.377(4) . ?
C19 C24 1.379(4) . ?
C20 C21 1.370(4) . ?
C21 C22 1.367(4) . ?
C22 C23 1.360(4) . ?
C23 C24 1.378(4) . ?
C25 C30 1.385(4) . ?
C25 C26 1.391(4) . ?
C26 C27 1.381(4) . ?
C27 C28 1.377(5) . ?
C28 C29 1.373(4) . ?
C29 C30 1.398(4) . ?
C31 C32 1.383(4) . ?
C31 C36 1.395(4) . ?
C32 C33 1.387(4) . ?
C33 C34 1.385(4) . ?
C34 C35 1.366(4) . ?
C35 C36 1.382(4) . ?
C37 C42 1.383(4) . ?
C37 C38 1.398(4) . ?
C38 C39 1.376(4) . ?
C39 C40 1.362(5) . ?
C40 C41 1.375(6) . ?
C41 C42 1.385(5) . ?
C43 C44 1.386(4) . ?
C43 C48 1.398(4) . ?
C44 C45 1.383(4) . ?
C45 C46 1.364(4) . ?
C46 C47 1.386(4) . ?
C47 C48 1.366(4) . ?
C49 C54 1.370(4) . ?
C49 C50 1.400(4) . ?
C50 C51 1.374(4) . ?
C51 C52 1.375(4) . ?
C52 C53 1.374(5) . ?
C53 C54 1.382(4) . ?
C55 C60 1.391(4) . ?
C55 C56 1.393(4) . ?
C56 C57 1.382(4) . ?
C57 C58 1.379(6) . ?
C58 C59 1.365(6) . ?
C59 C60 1.390(5) . ?
